data_2201763
loop_
_publ_author_name
'Weil, Matthias'

_publ_section_title
;
HgB~4~O~7~, a member of the isotypic M^II^B~4~O~7~ family
(M^II^ = Mg, Mn, Zn, Cd)
;
_journal_name_full 'Acta Crystallographica, Section E'
_journal_page_first i40
_journal_page_last i42
_journal_paper_doi 10.1107/S1600536803003611
_journal_volume 59
_journal_year 2003
_chemical_formula_iupac 'Hg B4 O7'
_chemical_formula_structural 'Hg B4 O7'
_chemical_formula_sum 'B4 Hg O7'
_chemical_formula_weight 355.83
_chemical_name_common
;
Mercury(II) tetraborate
;
_space_group_IT_number 61
_space_group_name_Hall '-P 2ac 2ab'
_space_group_name_H-M_alt 'P b c a'
_symmetry_cell_setting orthorhombic
_symmetry_space_group_name_Hall '-P 2ac 2ab'
_symmetry_space_group_name_H-M 'P b c a'
_cell_angle_alpha 90.00
_cell_angle_beta 90.00
_cell_angle_gamma 90.00
_cell_formula_units_Z 8
_cell_length_a 8.3994(13)
_cell_length_b 8.8066(6)
_cell_length_c 14.1370(17)
_cell_measurement_temperature 293(2)
_cell_volume 1045.7(2)
_diffrn_ambient_temperature 293(2)
_exptl_crystal_density_diffrn 4.520
_cod_database_code 2201763

loop_
_symmetry_equiv_pos_as_xyz
'x, y, z'
'-x+1/2, -y, z+1/2'
'-x, y+1/2, -z+1/2'
'x+1/2, -y+1/2, -z'
'-x, -y, -z'
'x-1/2, y, -z-1/2'
'x, -y-1/2, z-1/2'
'-x-1/2, y-1/2, z'

loop_
_atom_site_label
_atom_site_fract_x
_atom_site_fract_y
_atom_site_fract_z
_atom_site_U_iso_or_equiv
_atom_site_adp_type
_atom_site_calc_flag
_atom_site_refinement_flags
_atom_site_occupancy
_atom_site_disorder_assembly
_atom_site_disorder_group
_atom_site_type_symbol
Hg 0.13938(2) 0.112248(18) 0.116933(12) 0.01136(9) Uani d . 1 . . Hg
B1 0.4542(5) 0.2810(5) 0.0616(3) 0.0079(8) Uani d . 1 . . B
B2 0.5109(6) 0.3294(5) 0.2348(3) 0.0079(8) Uani d . 1 . . B
B3 0.5165(6) 0.0632(5) 0.1609(3) 0.0076(8) Uani d . 1 . . B
B4 0.7176(6) 0.1487(5) 0.0489(3) 0.0084(8) Uani d . 1 . . B
O1 0.0426(4) 0.4173(3) 0.1895(2) 0.0106(6) Uani d . 1 . . O
O2 0.4003(4) 0.1332(3) 0.0933(2) 0.0082(6) Uani d . 1 . . O
O3 0.3627(4) 0.3646(3) -0.0064(3) 0.0120(7) Uani d . 1 . . O
O4 0.4651(4) 0.3834(3) 0.1474(2) 0.0104(6) Uani d . 1 . . O
O5 0.5288(4) 0.1730(3) 0.2448(2) 0.0113(6) Uani d . 1 . . O
O6 0.6153(3) 0.2650(3) 0.0208(2) 0.0098(6) Uani d . 1 . . O
O7 0.6725(4) 0.0526(4) 0.1180(2) 0.0129(6) Uani d . 1 . . O

loop_
_atom_site_aniso_label
_atom_site_aniso_U_11
_atom_site_aniso_U_22
_atom_site_aniso_U_33
_atom_site_aniso_U_12
_atom_site_aniso_U_13
_atom_site_aniso_U_23
Hg 0.01536(14) 0.01114(11) 0.00757(12) -0.00247(6) 0.00404(6) 0.00182(5)
B1 0.010(2) 0.0087(18) 0.0050(19) 0.0002(16) -0.0014(16) 0.0012(15)
B2 0.011(2) 0.0084(17) 0.0045(18) 0.0015(17) -0.0008(16) -0.0017(16)
B3 0.011(2) 0.0100(18) 0.0016(17) 0.0000(16) -0.0001(16) -0.0004(15)
B4 0.012(2) 0.0098(19) 0.0037(18) -0.0008(16) 0.0010(17) -0.0013(15)
O1 0.0181(16) 0.0094(13) 0.0042(13) 0.0032(11) 0.0009(12) 0.0019(11)
O2 0.0088(14) 0.0110(14) 0.0049(13) -0.0015(11) 0.0001(13) 0.0053(10)
O3 0.0129(16) 0.0116(14) 0.0115(16) -0.0018(11) -0.0048(12) 0.0066(11)
O4 0.0194(16) 0.0065(12) 0.0053(13) 0.0022(11) -0.0019(13) 0.0013(11)
O5 0.0222(16) 0.0057(11) 0.0059(13) 0.0012(11) -0.0040(12) -0.0014(11)
O6 0.0094(14) 0.0099(13) 0.0101(14) 0.0026(11) 0.0030(11) 0.0051(11)
O7 0.0130(15) 0.0174(16) 0.0083(14) 0.0059(13) 0.0033(12) 0.0067(11)

loop_
_geom_bond_atom_site_label_1
_geom_bond_atom_site_label_2
_geom_bond_site_symmetry_2
_geom_bond_distance
_geom_bond_publ_flag
Hg O2 . 2.225(3) y
Hg O5 6_556 2.230(3) y
Hg O6 4_455 2.237(3) y
Hg O4 8_655 2.240(3) y
Hg O3 8_655 2.793(3) y
Hg O3 4_455 2.808(3) y
Hg O1 . 2.989(3) y
Hg B2 6_556 3.035(4) ?
B1 O3 . 1.435(5) y
B1 O2 . 1.449(5) y
B1 O6 . 1.477(5) y
B1 O4 . 1.515(6) y
B1 Hg 4 3.110(5) ?
B2 O1 6_656 1.347(5) y
B2 O4 . 1.379(5) y
B2 O5 . 1.393(5) y
B3 O1 8_655 1.435(5) y
B3 O7 . 1.447(6) y
B3 O2 . 1.499(5) y
B3 O5 . 1.533(5) y
B3 Hg 6_656 3.334(4) ?
B4 O7 . 1.347(5) y
B4 O3 4 1.363(6) y
B4 O6 . 1.395(5) y
B4 Hg 4 3.218(5) ?
